data_4301843
loop_
_publ_author_name
'Wayne A. Chomitz'
'John Arnold'

_publ_section_title
;
Substitution and Reaction Chemistry of Cobalt Complexes Supported by [N2P2]
Ligands
;
_journal_name_full 'Inorganic Chemistry'
_journal_page_first 3274
_journal_page_last 3286
_journal_paper_doi 10.1021/ic802337t
_journal_volume 48
_journal_year 2009
_chemical_formula_moiety 'C22 H52 Co N2 P2 Si'
_chemical_formula_sum 'C22 H52 Co N2 P2 Si'
_chemical_formula_weight 493.62
_chemical_name_systematic
; 
 ? 
;
_space_group_IT_number 33
_symmetry_cell_setting orthorhombic
_symmetry_space_group_name_Hall 'P 2c -2n'
_symmetry_space_group_name_H-M 'P n a 21'
_atom_sites_solution_hydrogens geom
_atom_sites_solution_primary direct
_atom_sites_solution_secondary difmap
_audit_creation_method SHELXL-97
_cell_angle_alpha 90.00
_cell_angle_beta 90.00
_cell_angle_gamma 90.00
_cell_formula_units_Z 4
_cell_length_a 15.0594(19)
_cell_length_b 10.9722(14)
_cell_length_c 16.739(2)
_cell_measurement_reflns_used 4914
_cell_measurement_temperature 168(2)
_cell_measurement_theta_max 25.9
_cell_measurement_theta_min 3.4
_cell_volume 2765.9(6)
_computing_cell_refinement 'Bruker SAINT v7.07'
_computing_data_collection 'Bruker SMART v5.054d'
_computing_data_reduction 'Bruker SAINT v7.07'
_computing_structure_refinement 'SHELXL-97 (Sheldrick, 1997)'
_computing_structure_solution 'SHELXS-97 (Sheldrick, 1990)'
_diffrn_ambient_temperature 168(2)
_diffrn_measured_fraction_theta_full 0.957
_diffrn_measured_fraction_theta_max 0.957
_diffrn_measurement_device_type 'SMART 1000'
_diffrn_measurement_method '\w scans'
_diffrn_radiation_monochromator graphite
_diffrn_radiation_source 'fine-focus sealed tube'
_diffrn_radiation_type MoK\a
_diffrn_radiation_wavelength 0.71073
_diffrn_reflns_av_R_equivalents 0.0213
_diffrn_reflns_av_sigmaI/netI 0.0257
_diffrn_reflns_limit_h_max 17
_diffrn_reflns_limit_h_min -18
_diffrn_reflns_limit_k_max 12
_diffrn_reflns_limit_k_min -13
_diffrn_reflns_limit_l_max 13
_diffrn_reflns_limit_l_min -20
_diffrn_reflns_number 12777
_diffrn_reflns_theta_full 26.37
_diffrn_reflns_theta_max 26.37
_diffrn_reflns_theta_min 3.35
_diffrn_standards_decay_% 0
_diffrn_standards_interval_count 0
_diffrn_standards_interval_time 0
_diffrn_standards_number 0
_exptl_absorpt_coefficient_mu 0.790
_exptl_absorpt_correction_T_max 1.00
_exptl_absorpt_correction_T_min 0.88
_exptl_absorpt_correction_type empirical
_exptl_absorpt_process_details 'Blessing, 1995'
_exptl_crystal_colour olive-green
_exptl_crystal_density_diffrn 1.185
_exptl_crystal_density_method 'not measured'
_exptl_crystal_description needle-like
_exptl_crystal_F_000 1076
_exptl_crystal_size_max 0.27
_exptl_crystal_size_mid 0.15
_exptl_crystal_size_min 0.12
_refine_diff_density_max 0.415
_refine_diff_density_min -0.182
_refine_diff_density_rms 0.047
_refine_ls_abs_structure_details 'Flack H D (1983), Acta Cryst. A39, 876-881'
_refine_ls_abs_structure_Flack 0.519(15)
_refine_ls_extinction_method none
_refine_ls_goodness_of_fit_ref 0.942
_refine_ls_hydrogen_treatment mixed
_refine_ls_matrix_type full
_refine_ls_number_parameters 271
_refine_ls_number_reflns 4139
_refine_ls_number_restraints 1
_refine_ls_restrained_S_all 0.942
_refine_ls_R_factor_all 0.0358
_refine_ls_R_factor_gt 0.0284
_refine_ls_shift/su_max 0.002
_refine_ls_shift/su_mean 0.000
_refine_ls_structure_factor_coef Fsqd
_refine_ls_weighting_details 'calc w=1/[\s^2^(Fo^2^)+(0.0600P)^2^+0.0000P] where P=(Fo^2^+2Fc^2^)/3'
_refine_ls_weighting_scheme calc
_refine_ls_wR_factor_gt 0.0723
_refine_ls_wR_factor_ref 0.0762
_reflns_number_gt 3695
_reflns_number_total 4139
_reflns_threshold_expression >2sigma(I)
_cod_data_source_file ic802337t_si_003.cif
_cod_data_source_block wac6089xs
_cod_original_cell_volume 2765.8(6)
_cod_database_code 4301843

loop_
_symmetry_equiv_pos_as_xyz
'x, y, z'
'-x, -y, z+1/2'
'x+1/2, -y+1/2, z'
'-x+1/2, y+1/2, z+1/2'

loop_
_atom_site_label
_atom_site_type_symbol
_atom_site_fract_x
_atom_site_fract_y
_atom_site_fract_z
_atom_site_U_iso_or_equiv
_atom_site_adp_type
_atom_site_occupancy
_atom_site_symmetry_multiplicity
_atom_site_calc_flag
_atom_site_refinement_flags
_atom_site_disorder_assembly
_atom_site_disorder_group
Co1 Co 0.145221(17) 0.36787(3) 0.12490(3) 0.02300(10) Uani 1 1 d . . .
Si1 Si 0.07454(4) 0.59111(6) 0.14310(5) 0.0309(2) Uani 1 1 d . . .
P1 P 0.11244(5) 0.27718(7) 0.23870(4) 0.02516(17) Uani 1 1 d . . .
P2 P 0.10666(5) 0.26422(7) 0.01806(5) 0.02796(19) Uani 1 1 d . . .
N1 N 0.17803(12) 0.53765(16) 0.13110(18) 0.0272(4) Uani 1 1 d . . .
N2 N 0.01788(11) 0.44741(17) 0.12566(19) 0.0289(4) Uani 1 1 d . . .
C1 C 0.26302(15) 0.6029(2) 0.1380(2) 0.0323(7) Uani 1 1 d . . .
C2 C 0.33235(18) 0.5439(3) 0.0849(2) 0.0414(8) Uani 1 1 d . . .
H2A H 0.3155 0.5546 0.0288 0.062 Uiso 1 1 calc R . .
H2B H 0.3361 0.4567 0.0972 0.062 Uiso 1 1 calc R . .
H2C H 0.3902 0.5823 0.0943 0.062 Uiso 1 1 calc R . .
C3 C 0.2956(2) 0.5997(3) 0.2252(2) 0.0460(8) Uani 1 1 d . . .
H3A H 0.3029 0.5149 0.2422 0.069 Uiso 1 1 calc R . .
H3B H 0.2519 0.6400 0.2596 0.069 Uiso 1 1 calc R . .
H3C H 0.3526 0.6423 0.2292 0.069 Uiso 1 1 calc R . .
C4 C 0.2518(2) 0.7365(2) 0.1128(3) 0.0519(10) Uani 1 1 d . . .
H4A H 0.2286 0.7399 0.0582 0.078 Uiso 1 1 calc R . .
H4B H 0.3095 0.7777 0.1150 0.078 Uiso 1 1 calc R . .
H4C H 0.2103 0.7771 0.1492 0.078 Uiso 1 1 calc R . .
C5 C 0.0432(2) 0.6575(3) 0.2430(2) 0.0501(9) Uani 1 1 d . . .
H5A H 0.0578 0.7445 0.2439 0.075 Uiso 1 1 calc R . .
H5B H 0.0760 0.6155 0.2854 0.075 Uiso 1 1 calc R . .
H5C H -0.0207 0.6470 0.2518 0.075 Uiso 1 1 calc R . .
C6 C 0.0333(2) 0.7086(3) 0.0700(2) 0.0488(9) Uani 1 1 d . . .
H6A H 0.0519 0.7899 0.0876 0.073 Uiso 1 1 calc R . .
H6B H -0.0316 0.7052 0.0672 0.073 Uiso 1 1 calc R . .
H6C H 0.0583 0.6919 0.0170 0.073 Uiso 1 1 calc R . .
C7 C -0.04163(18) 0.3940(3) 0.1873(2) 0.0361(7) Uani 1 1 d . . .
H7A H -0.0721 0.3221 0.1644 0.043 Uiso 1 1 calc R . .
H7B H -0.0877 0.4547 0.2015 0.043 Uiso 1 1 calc R . .
C8 C 0.00697(18) 0.3555(3) 0.2629(2) 0.0349(7) Uani 1 1 d . . .
H8A H -0.0314 0.3002 0.2944 0.042 Uiso 1 1 calc R . .
H8B H 0.0196 0.4283 0.2959 0.042 Uiso 1 1 calc R . .
C9 C 0.1812(2) 0.3296(3) 0.32470(19) 0.0322(7) Uani 1 1 d . . .
H9A H 0.1870 0.4199 0.3185 0.039 Uiso 1 1 calc R . .
C10 C 0.2749(2) 0.2797(3) 0.3224(2) 0.0427(8) Uani 1 1 d . . .
H10A H 0.3128 0.3274 0.3584 0.064 Uiso 1 1 calc R . .
H10B H 0.2981 0.2852 0.2678 0.064 Uiso 1 1 calc R . .
H10C H 0.2746 0.1943 0.3395 0.064 Uiso 1 1 calc R . .
C11 C 0.1396(2) 0.3091(3) 0.4077(2) 0.0481(8) Uani 1 1 d . . .
H11A H 0.1727 0.3558 0.4477 0.072 Uiso 1 1 calc R . .
H11B H 0.1419 0.2222 0.4211 0.072 Uiso 1 1 calc R . .
H11C H 0.0776 0.3363 0.4070 0.072 Uiso 1 1 calc R . .
C12 C 0.0924(2) 0.1137(3) 0.2622(2) 0.0357(7) Uani 1 1 d . . .
H12A H 0.0905 0.1041 0.3216 0.043 Uiso 1 1 calc R . .
C13 C 0.1679(2) 0.0346(3) 0.2295(3) 0.0509(10) Uani 1 1 d . . .
H13A H 0.1569 -0.0509 0.2432 0.076 Uiso 1 1 calc R . .
H13B H 0.2243 0.0609 0.2531 0.076 Uiso 1 1 calc R . .
H13C H 0.1708 0.0434 0.1713 0.076 Uiso 1 1 calc R . .
C14 C 0.0042(2) 0.0705(3) 0.2282(2) 0.0478(8) Uani 1 1 d . . .
H14A H -0.0002 -0.0182 0.2336 0.072 Uiso 1 1 calc R . .
H14B H 0.0006 0.0927 0.1715 0.072 Uiso 1 1 calc R . .
H14C H -0.0447 0.1092 0.2574 0.072 Uiso 1 1 calc R . .
C15 C -0.0240(2) 0.4358(3) 0.0454(2) 0.0370(7) Uani 1 1 d . . .
H15A H 0.0018 0.4979 0.0093 0.044 Uiso 1 1 calc R . .
H15B H -0.0883 0.4525 0.0502 0.044 Uiso 1 1 calc R . .
C16 C -0.01120(19) 0.3112(3) 0.0087(2) 0.0377(7) Uani 1 1 d . . .
H16A H -0.0283 0.3134 -0.0484 0.045 Uiso 1 1 calc R . .
H16B H -0.0497 0.2513 0.0361 0.045 Uiso 1 1 calc R . .
C17 C 0.0970(2) 0.0958(3) 0.0058(2) 0.0377(8) Uani 1 1 d . . .
H17A H 0.0664 0.0656 0.0549 0.045 Uiso 1 1 calc R . .
C18 C 0.1866(3) 0.0323(3) 0.0041(3) 0.0552(11) Uani 1 1 d . . .
H18A H 0.1787 -0.0544 0.0161 0.083 Uiso 1 1 calc R . .
H18B H 0.2257 0.0691 0.0442 0.083 Uiso 1 1 calc R . .
H18C H 0.2132 0.0414 -0.0489 0.083 Uiso 1 1 calc R . .
C19 C 0.0399(3) 0.0527(3) -0.0648(3) 0.0612(10) Uani 1 1 d . . .
H19A H 0.0331 -0.0360 -0.0624 0.092 Uiso 1 1 calc R . .
H19B H 0.0688 0.0753 -0.1151 0.092 Uiso 1 1 calc R . .
H19C H -0.0187 0.0913 -0.0619 0.092 Uiso 1 1 calc R . .
C20 C 0.1593(2) 0.3124(3) -0.0781(2) 0.0362(8) Uani 1 1 d . . .
H20A H 0.1356 0.2599 -0.1220 0.043 Uiso 1 1 calc R . .
C21 C 0.2596(3) 0.2978(3) -0.0750(2) 0.0473(9) Uani 1 1 d . . .
H21A H 0.2853 0.3230 -0.1262 0.071 Uiso 1 1 calc R . .
H21B H 0.2744 0.2122 -0.0648 0.071 Uiso 1 1 calc R . .
H21C H 0.2837 0.3486 -0.0320 0.071 Uiso 1 1 calc R . .
C22 C 0.1367(2) 0.4453(3) -0.0968(2) 0.0506(9) Uani 1 1 d . . .
H22A H 0.1670 0.4701 -0.1460 0.076 Uiso 1 1 calc R . .
H22B H 0.1562 0.4974 -0.0526 0.076 Uiso 1 1 calc R . .
H22C H 0.0724 0.4537 -0.1038 0.076 Uiso 1 1 calc R . .
H52 H 0.2297(17) 0.316(3) 0.123(3) 0.052(8) Uiso 1 1 d . . .

loop_
_atom_site_aniso_label
_atom_site_aniso_U_11
_atom_site_aniso_U_22
_atom_site_aniso_U_33
_atom_site_aniso_U_23
_atom_site_aniso_U_13
_atom_site_aniso_U_12
Co1 0.02132(15) 0.02354(16) 0.02414(18) 0.00056(17) 0.00041(19) 0.00123(11)
Si1 0.0274(3) 0.0257(3) 0.0397(6) -0.0003(3) 0.0016(3) 0.0051(3)
P1 0.0246(4) 0.0266(4) 0.0243(4) 0.0017(3) 0.0022(3) 0.0006(3)
P2 0.0297(4) 0.0304(4) 0.0238(4) -0.0005(3) -0.0013(3) 0.0008(3)
N1 0.0247(8) 0.0223(9) 0.0345(12) 0.0024(12) 0.0031(13) 0.0020(7)
N2 0.0235(9) 0.0298(10) 0.0334(12) 0.0011(13) -0.0017(13) 0.0037(7)
C1 0.0284(12) 0.0238(12) 0.045(2) 0.0009(14) 0.0037(14) -0.0013(9)
C2 0.0320(15) 0.0382(16) 0.054(2) 0.0002(15) 0.0101(14) -0.0031(12)
C3 0.0356(16) 0.0534(19) 0.049(2) -0.0048(17) -0.0034(15) -0.0120(14)
C4 0.0435(16) 0.0285(13) 0.084(3) 0.0072(19) 0.0051(19) -0.0003(11)
C5 0.055(2) 0.0411(17) 0.054(2) -0.0148(17) 0.0132(18) -0.0008(15)
C6 0.0416(17) 0.0402(17) 0.065(3) 0.0124(17) -0.0113(17) 0.0058(14)
C7 0.0212(14) 0.0451(17) 0.0421(19) 0.0003(15) 0.0066(13) 0.0021(12)
C8 0.0278(14) 0.0414(17) 0.0356(17) 0.0007(14) 0.0079(13) 0.0010(13)
C9 0.0367(16) 0.0342(16) 0.0257(16) -0.0004(13) -0.0029(13) -0.0041(13)
C10 0.0408(18) 0.0425(18) 0.045(2) -0.0058(16) -0.0135(16) -0.0011(15)
C11 0.060(2) 0.057(2) 0.0279(18) -0.0013(16) 0.0000(15) -0.0081(16)
C12 0.0478(19) 0.0292(16) 0.0301(17) 0.0054(13) -0.0012(14) -0.0040(14)
C13 0.060(2) 0.0292(17) 0.063(3) -0.0040(17) -0.010(2) 0.0058(15)
C14 0.0485(19) 0.0392(17) 0.056(2) -0.0024(16) 0.0056(17) -0.0153(14)
C15 0.0264(14) 0.0435(17) 0.0413(19) 0.0007(15) -0.0070(13) 0.0077(13)
C16 0.0316(16) 0.0452(19) 0.0364(18) -0.0007(15) -0.0066(13) 0.0005(13)
C17 0.050(2) 0.0333(16) 0.0302(17) -0.0039(14) 0.0028(14) -0.0052(15)
C18 0.066(3) 0.037(2) 0.063(3) 0.0031(18) 0.011(2) 0.0147(17)
C19 0.086(3) 0.046(2) 0.052(2) -0.0142(18) -0.011(2) -0.0113(18)
C20 0.0466(19) 0.0363(18) 0.0256(17) 0.0011(14) 0.0015(13) -0.0027(14)
C21 0.051(2) 0.052(2) 0.040(2) 0.0019(17) 0.0158(17) 0.0015(16)
C22 0.062(2) 0.053(2) 0.037(2) 0.0156(17) 0.0022(16) 0.0024(16)

loop_
_atom_type_symbol
_atom_type_description
_atom_type_scat_dispersion_real
_atom_type_scat_dispersion_imag
_atom_type_scat_source
C C 0.0033 0.0016 'International Tables Vol C Tables 4.2.6.8 and 6.1.1.4'
H H 0.0000 0.0000 'International Tables Vol C Tables 4.2.6.8 and 6.1.1.4'
N N 0.0061 0.0033 'International Tables Vol C Tables 4.2.6.8 and 6.1.1.4'
Si Si 0.0817 0.0704 'International Tables Vol C Tables 4.2.6.8 and 6.1.1.4'
P P 0.1023 0.0942 'International Tables Vol C Tables 4.2.6.8 and 6.1.1.4'
Co Co 0.3494 0.9721 'International Tables Vol C Tables 4.2.6.8 and 6.1.1.4'

loop_
_geom_angle_atom_site_label_1
_geom_angle_atom_site_label_2
_geom_angle_atom_site_label_3
_geom_angle
_geom_angle_site_symmetry_1
_geom_angle_site_symmetry_3
_geom_angle_publ_flag
N1 Co1 N2 80.38(7) . . ?
N1 Co1 P2 127.66(10) . . ?
N2 Co1 P2 88.78(8) . . ?
N1 Co1 P1 116.51(10) . . ?
N2 Co1 P1 88.73(8) . . ?
P2 Co1 P1 114.22(3) . . ?
N1 Co1 Si1 38.35(5) . . ?
N2 Co1 Si1 42.39(5) . . ?
P2 Co1 Si1 117.34(3) . . ?
P1 Co1 Si1 102.98(3) . . ?
N1 Co1 H52 99.4(11) . . ?
N2 Co1 H52 179.0(18) . . ?
P2 Co1 H52 90.6(17) . . ?
P1 Co1 H52 92.3(17) . . ?
Si1 Co1 H52 137.5(12) . . ?
N1 Si1 N2 96.53(9) . . ?
N1 Si1 C6 117.89(15) . . ?
N2 Si1 C6 109.57(14) . . ?
N1 Si1 C5 118.32(16) . . ?
N2 Si1 C5 111.12(15) . . ?
C6 Si1 C5 103.29(18) . . ?
N1 Si1 Co1 45.56(6) . . ?
N2 Si1 Co1 51.45(6) . . ?
C6 Si1 Co1 132.89(13) . . ?
C5 Si1 Co1 123.51(12) . . ?
C8 P1 C12 105.17(14) . . ?
C8 P1 C9 99.48(15) . . ?
C12 P1 C9 102.94(15) . . ?
C8 P1 Co1 99.89(11) . . ?
C12 P1 Co1 130.85(11) . . ?
C9 P1 Co1 113.80(11) . . ?
C16 P2 C17 101.04(14) . . ?
C16 P2 C20 104.73(15) . . ?
C17 P2 C20 102.59(15) . . ?
C16 P2 Co1 100.26(11) . . ?
C17 P2 Co1 128.55(11) . . ?
C20 P2 Co1 116.23(11) . . ?
C1 N1 Si1 128.95(15) . . ?
C1 N1 Co1 134.17(14) . . ?
Si1 N1 Co1 96.09(9) . . ?
C7 N2 C15 109.7(2) . . ?
C7 N2 Si1 120.9(2) . . ?
C15 N2 Si1 114.70(19) . . ?
C7 N2 Co1 112.93(18) . . ?
C15 N2 Co1 110.12(19) . . ?
Si1 N2 Co1 86.16(7) . . ?
N1 C1 C2 110.2(2) . . ?
N1 C1 C4 110.3(2) . . ?
C2 C1 C4 108.8(3) . . ?
N1 C1 C3 109.9(2) . . ?
C2 C1 C3 109.1(2) . . ?
C4 C1 C3 108.5(3) . . ?
C1 C2 H2A 109.5 . . ?
C1 C2 H2B 109.5 . . ?
H2A C2 H2B 109.5 . . ?
C1 C2 H2C 109.5 . . ?
H2A C2 H2C 109.5 . . ?
H2B C2 H2C 109.5 . . ?
C1 C3 H3A 109.5 . . ?
C1 C3 H3B 109.5 . . ?
H3A C3 H3B 109.5 . . ?
C1 C3 H3C 109.5 . . ?
H3A C3 H3C 109.5 . . ?
H3B C3 H3C 109.5 . . ?
C1 C4 H4A 109.5 . . ?
C1 C4 H4B 109.5 . . ?
H4A C4 H4B 109.5 . . ?
C1 C4 H4C 109.5 . . ?
H4A C4 H4C 109.5 . . ?
H4B C4 H4C 109.5 . . ?
Si1 C5 H5A 109.5 . . ?
Si1 C5 H5B 109.5 . . ?
H5A C5 H5B 109.5 . . ?
Si1 C5 H5C 109.5 . . ?
H5A C5 H5C 109.5 . . ?
H5B C5 H5C 109.5 . . ?
Si1 C6 H6A 109.5 . . ?
Si1 C6 H6B 109.5 . . ?
H6A C6 H6B 109.5 . . ?
Si1 C6 H6C 109.5 . . ?
H6A C6 H6C 109.5 . . ?
H6B C6 H6C 109.5 . . ?
N2 C7 C8 113.4(2) . . ?
N2 C7 H7A 108.9 . . ?
C8 C7 H7A 108.9 . . ?
N2 C7 H7B 108.9 . . ?
C8 C7 H7B 108.9 . . ?
H7A C7 H7B 107.7 . . ?
C7 C8 P1 111.1(2) . . ?
C7 C8 H8A 109.4 . . ?
P1 C8 H8A 109.4 . . ?
C7 C8 H8B 109.4 . . ?
P1 C8 H8B 109.4 . . ?
H8A C8 H8B 108.0 . . ?
C10 C9 C11 110.5(3) . . ?
C10 C9 P1 112.8(2) . . ?
C11 C9 P1 115.1(2) . . ?
C10 C9 H9A 105.9 . . ?
C11 C9 H9A 105.9 . . ?
P1 C9 H9A 105.9 . . ?
C9 C10 H10A 109.5 . . ?
C9 C10 H10B 109.5 . . ?
H10A C10 H10B 109.5 . . ?
C9 C10 H10C 109.5 . . ?
H10A C10 H10C 109.5 . . ?
H10B C10 H10C 109.5 . . ?
C9 C11 H11A 109.5 . . ?
C9 C11 H11B 109.5 . . ?
H11A C11 H11B 109.5 . . ?
C9 C11 H11C 109.5 . . ?
H11A C11 H11C 109.5 . . ?
H11B C11 H11C 109.5 . . ?
C14 C12 C13 109.7(3) . . ?
C14 C12 P1 111.3(2) . . ?
C13 C12 P1 110.4(2) . . ?
C14 C12 H12A 108.4 . . ?
C13 C12 H12A 108.4 . . ?
P1 C12 H12A 108.4 . . ?
C12 C13 H13A 109.5 . . ?
C12 C13 H13B 109.5 . . ?
H13A C13 H13B 109.5 . . ?
C12 C13 H13C 109.5 . . ?
H13A C13 H13C 109.5 . . ?
H13B C13 H13C 109.5 . . ?
C12 C14 H14A 109.5 . . ?
C12 C14 H14B 109.5 . . ?
H14A C14 H14B 109.5 . . ?
C12 C14 H14C 109.5 . . ?
H14A C14 H14C 109.5 . . ?
H14B C14 H14C 109.5 . . ?
N2 C15 C16 113.0(2) . . ?
N2 C15 H15A 109.0 . . ?
C16 C15 H15A 109.0 . . ?
N2 C15 H15B 109.0 . . ?
C16 C15 H15B 109.0 . . ?
H15A C15 H15B 107.8 . . ?
C15 C16 P2 109.8(2) . . ?
C15 C16 H16A 109.7 . . ?
P2 C16 H16A 109.7 . . ?
C15 C16 H16B 109.7 . . ?
P2 C16 H16B 109.7 . . ?
H16A C16 H16B 108.2 . . ?
C18 C17 C19 110.1(3) . . ?
C18 C17 P2 112.8(2) . . ?
C19 C17 P2 115.7(3) . . ?
C18 C17 H17A 105.8 . . ?
C19 C17 H17A 105.8 . . ?
P2 C17 H17A 105.8 . . ?
C17 C18 H18A 109.5 . . ?
C17 C18 H18B 109.5 . . ?
H18A C18 H18B 109.5 . . ?
C17 C18 H18C 109.5 . . ?
H18A C18 H18C 109.5 . . ?
H18B C18 H18C 109.5 . . ?
C17 C19 H19A 109.5 . . ?
C17 C19 H19B 109.5 . . ?
H19A C19 H19B 109.5 . . ?
C17 C19 H19C 109.5 . . ?
H19A C19 H19C 109.5 . . ?
H19B C19 H19C 109.5 . . ?
C21 C20 C22 109.2(3) . . ?
C21 C20 P2 111.2(2) . . ?
C22 C20 P2 110.6(2) . . ?
C21 C20 H20A 108.6 . . ?
C22 C20 H20A 108.6 . . ?
P2 C20 H20A 108.6 . . ?
C20 C21 H21A 109.5 . . ?
C20 C21 H21B 109.5 . . ?
H21A C21 H21B 109.5 . . ?
C20 C21 H21C 109.5 . . ?
H21A C21 H21C 109.5 . . ?
H21B C21 H21C 109.5 . . ?
C20 C22 H22A 109.5 . . ?
C20 C22 H22B 109.5 . . ?
H22A C22 H22B 109.5 . . ?
C20 C22 H22C 109.5 . . ?
H22A C22 H22C 109.5 . . ?
H22B C22 H22C 109.5 . . ?

loop_
_geom_bond_atom_site_label_1
_geom_bond_atom_site_label_2
_geom_bond_distance
_geom_bond_site_symmetry_2
_geom_bond_publ_flag
Co1 N1 1.9301(18) . ?
Co1 N2 2.1069(17) . ?
Co1 P2 2.1974(9) . ?
Co1 P1 2.2052(9) . ?
Co1 Si1 2.6881(8) . ?
Co1 H52 1.39(3) . ?
Si1 N1 1.6774(19) . ?
Si1 N2 1.816(2) . ?
Si1 C6 1.883(3) . ?
Si1 C5 1.885(4) . ?
P1 C8 1.851(3) . ?
P1 C12 1.861(3) . ?
P1 C9 1.864(3) . ?
P2 C16 1.855(3) . ?
P2 C17 1.865(4) . ?
P2 C20 1.870(3) . ?
N1 C1 1.471(3) . ?
N2 C7 1.487(4) . ?
N2 C15 1.490(4) . ?
C1 C2 1.517(4) . ?
C1 C4 1.534(3) . ?
C1 C3 1.539(5) . ?
C2 H2A 0.9800 . ?
C2 H2B 0.9800 . ?
C2 H2C 0.9800 . ?
C3 H3A 0.9800 . ?
C3 H3B 0.9800 . ?
C3 H3C 0.9800 . ?
C4 H4A 0.9800 . ?
C4 H4B 0.9800 . ?
C4 H4C 0.9800 . ?
C5 H5A 0.9800 . ?
C5 H5B 0.9800 . ?
C5 H5C 0.9800 . ?
C6 H6A 0.9800 . ?
C6 H6B 0.9800 . ?
C6 H6C 0.9800 . ?
C7 C8 1.522(4) . ?
C7 H7A 0.9900 . ?
C7 H7B 0.9900 . ?
C8 H8A 0.9900 . ?
C8 H8B 0.9900 . ?
C9 C10 1.514(5) . ?
C9 C11 1.541(5) . ?
C9 H9A 1.0000 . ?
C10 H10A 0.9800 . ?
C10 H10B 0.9800 . ?
C10 H10C 0.9800 . ?
C11 H11A 0.9800 . ?
C11 H11B 0.9800 . ?
C11 H11C 0.9800 . ?
C12 C14 1.521(4) . ?
C12 C13 1.532(5) . ?
C12 H12A 1.0000 . ?
C13 H13A 0.9800 . ?
C13 H13B 0.9800 . ?
C13 H13C 0.9800 . ?
C14 H14A 0.9800 . ?
C14 H14B 0.9800 . ?
C14 H14C 0.9800 . ?
C15 C16 1.511(4) . ?
C15 H15A 0.9900 . ?
C15 H15B 0.9900 . ?
C16 H16A 0.9900 . ?
C16 H16B 0.9900 . ?
C17 C18 1.518(5) . ?
C17 C19 1.535(5) . ?
C17 H17A 1.0000 . ?
C18 H18A 0.9800 . ?
C18 H18B 0.9800 . ?
C18 H18C 0.9800 . ?
C19 H19A 0.9800 . ?
C19 H19B 0.9800 . ?
C19 H19C 0.9800 . ?
C20 C21 1.520(5) . ?
C20 C22 1.530(5) . ?
C20 H20A 1.0000 . ?
C21 H21A 0.9800 . ?
C21 H21B 0.9800 . ?
C21 H21C 0.9800 . ?
C22 H22A 0.9800 . ?
C22 H22B 0.9800 . ?
C22 H22C 0.9800 . ?

loop_
_geom_torsion_atom_site_label_1
_geom_torsion_atom_site_label_2
_geom_torsion_atom_site_label_3
_geom_torsion_atom_site_label_4
_geom_torsion
_geom_torsion_site_symmetry_1
_geom_torsion_site_symmetry_2
_geom_torsion_site_symmetry_3
_geom_torsion_site_symmetry_4
_geom_torsion_publ_flag
N2 Co1 Si1 N1 -170.1(2) . . . . ?
P2 Co1 Si1 N1 -117.08(15) . . . . ?
P1 Co1 Si1 N1 116.54(15) . . . . ?
N1 Co1 Si1 N2 170.1(2) . . . . ?
P2 Co1 Si1 N2 53.01(13) . . . . ?
P1 Co1 Si1 N2 -73.37(13) . . . . ?
N1 Co1 Si1 C6 89.0(2) . . . . ?
N2 Co1 Si1 C6 -81.1(2) . . . . ?
P2 Co1 Si1 C6 -28.04(15) . . . . ?
P1 Co1 Si1 C6 -154.42(15) . . . . ?
N1 Co1 Si1 C5 -98.5(2) . . . . ?
N2 Co1 Si1 C5 91.43(19) . . . . ?
P2 Co1 Si1 C5 144.44(13) . . . . ?
P1 Co1 Si1 C5 18.06(14) . . . . ?
N1 Co1 P1 C8 68.93(12) . . . . ?
N2 Co1 P1 C8 -9.66(12) . . . . ?
P2 Co1 P1 C8 -97.76(11) . . . . ?
Si1 Co1 P1 C8 30.59(11) . . . . ?
N1 Co1 P1 C12 -170.94(15) . . . . ?
N2 Co1 P1 C12 110.47(15) . . . . ?
P2 Co1 P1 C12 22.38(14) . . . . ?
Si1 Co1 P1 C12 150.73(14) . . . . ?
N1 Co1 P1 C9 -36.12(13) . . . . ?
N2 Co1 P1 C9 -114.71(13) . . . . ?
P2 Co1 P1 C9 157.20(11) . . . . ?
Si1 Co1 P1 C9 -74.45(11) . . . . ?
N1 Co1 P2 C16 -80.58(13) . . . . ?
N2 Co1 P2 C16 -3.73(13) . . . . ?
P1 Co1 P2 C16 84.33(11) . . . . ?
Si1 Co1 P2 C16 -36.32(11) . . . . ?
N1 Co1 P2 C17 166.27(15) . . . . ?
N2 Co1 P2 C17 -116.88(16) . . . . ?
P1 Co1 P2 C17 -28.82(15) . . . . ?
Si1 Co1 P2 C17 -149.47(14) . . . . ?
N1 Co1 P2 C20 31.57(14) . . . . ?
N2 Co1 P2 C20 108.43(14) . . . . ?
P1 Co1 P2 C20 -163.51(12) . . . . ?
Si1 Co1 P2 C20 75.83(13) . . . . ?
N2 Si1 N1 C1 -178.7(3) . . . . ?
C6 Si1 N1 C1 65.1(3) . . . . ?
C5 Si1 N1 C1 -60.4(3) . . . . ?
Co1 Si1 N1 C1 -170.9(4) . . . . ?
N2 Si1 N1 Co1 -7.79(15) . . . . ?
C6 Si1 N1 Co1 -124.02(15) . . . . ?
C5 Si1 N1 Co1 110.48(16) . . . . ?
N2 Co1 N1 C1 176.9(3) . . . . ?
P2 Co1 N1 C1 -102.2(3) . . . . ?
P1 Co1 N1 C1 93.1(3) . . . . ?
Si1 Co1 N1 C1 170.1(4) . . . . ?
N2 Co1 N1 Si1 6.76(13) . . . . ?
P2 Co1 N1 Si1 87.67(13) . . . . ?
P1 Co1 N1 Si1 -76.95(13) . . . . ?
N1 Si1 N2 C7 121.6(2) . . . . ?
C6 Si1 N2 C7 -115.7(2) . . . . ?
C5 Si1 N2 C7 -2.2(2) . . . . ?
Co1 Si1 N2 C7 114.5(2) . . . . ?
N1 Si1 N2 C15 -103.3(2) . . . . ?
C6 Si1 N2 C15 19.4(2) . . . . ?
C5 Si1 N2 C15 132.9(2) . . . . ?
Co1 Si1 N2 C15 -110.4(2) . . . . ?
N1 Si1 N2 Co1 7.11(14) . . . . ?
C6 Si1 N2 Co1 129.81(14) . . . . ?
C5 Si1 N2 Co1 -116.68(14) . . . . ?
N1 Co1 N2 C7 -128.3(2) . . . . ?
P2 Co1 N2 C7 103.2(2) . . . . ?
P1 Co1 N2 C7 -11.1(2) . . . . ?
Si1 Co1 N2 C7 -122.0(3) . . . . ?
N1 Co1 N2 C15 108.7(2) . . . . ?
P2 Co1 N2 C15 -19.86(17) . . . . ?
P1 Co1 N2 C15 -134.13(17) . . . . ?
Si1 Co1 N2 C15 114.9(2) . . . . ?
N1 Co1 N2 Si1 -6.22(12) . . . . ?
P2 Co1 N2 Si1 -134.79(10) . . . . ?
P1 Co1 N2 Si1 110.95(10) . . . . ?
Si1 N1 C1 C2 -151.6(2) . . . . ?
Co1 N1 C1 C2 41.1(4) . . . . ?
Si1 N1 C1 C4 -31.5(4) . . . . ?
Co1 N1 C1 C4 161.2(3) . . . . ?
Si1 N1 C1 C3 88.1(3) . . . . ?
Co1 N1 C1 C3 -79.2(4) . . . . ?
C15 N2 C7 C8 157.1(3) . . . . ?
Si1 N2 C7 C8 -65.9(3) . . . . ?
Co1 N2 C7 C8 33.8(3) . . . . ?
N2 C7 C8 P1 -42.8(3) . . . . ?
C12 P1 C8 C7 -107.5(2) . . . . ?
C9 P1 C8 C7 146.2(2) . . . . ?
Co1 P1 C8 C7 29.8(2) . . . . ?
C8 P1 C9 C10 -179.9(2) . . . . ?
C12 P1 C9 C10 72.0(3) . . . . ?
Co1 P1 C9 C10 -74.6(2) . . . . ?
C8 P1 C9 C11 52.0(3) . . . . ?
C12 P1 C9 C11 -56.1(3) . . . . ?
Co1 P1 C9 C11 157.3(2) . . . . ?
C8 P1 C12 C14 46.7(3) . . . . ?
C9 P1 C12 C14 150.4(2) . . . . ?
Co1 P1 C12 C14 -71.4(3) . . . . ?
C8 P1 C12 C13 168.8(3) . . . . ?
C9 P1 C12 C13 -87.5(3) . . . . ?
Co1 P1 C12 C13 50.8(3) . . . . ?
C7 N2 C15 C16 -81.4(3) . . . . ?
Si1 N2 C15 C16 138.6(2) . . . . ?
Co1 N2 C15 C16 43.5(3) . . . . ?
N2 C15 C16 P2 -47.1(3) . . . . ?
C17 P2 C16 C15 159.8(2) . . . . ?
C20 P2 C16 C15 -93.9(2) . . . . ?
Co1 P2 C16 C15 26.9(2) . . . . ?
C16 P2 C17 C18 175.3(3) . . . . ?
C20 P2 C17 C18 67.3(3) . . . . ?
Co1 P2 C17 C18 -71.9(3) . . . . ?
C16 P2 C17 C19 47.4(3) . . . . ?
C20 P2 C17 C19 -60.6(3) . . . . ?
Co1 P2 C17 C19 160.2(2) . . . . ?
C16 P2 C20 C21 171.3(2) . . . . ?
C17 P2 C20 C21 -83.5(3) . . . . ?
Co1 P2 C20 C21 61.8(3) . . . . ?
C16 P2 C20 C22 49.8(3) . . . . ?
C17 P2 C20 C22 155.0(2) . . . . ?
Co1 P2 C20 C22 -59.8(3) . . . . ?
